data_9001096
loop_
_publ_author_name
'Bostrom, D.'

_publ_section_title
;
 Single-crystal X-ray diffraction studies of synthetic Ni-Mg olivine solid
 solutions
 Sample: XNi2+ = 0.00
;
_journal_name_full 'American Mineralogist'
_journal_page_first 965
_journal_page_last 972
_journal_volume 72
_journal_year 1987
_chemical_formula_sum 'Mg2 O4 Si'
_chemical_name_mineral Olivine
_space_group_IT_number 62
_symmetry_space_group_name_Hall '-P 2c 2ab'
_symmetry_space_group_name_H-M 'P b n m'
_cell_angle_alpha 90
_cell_angle_beta 90
_cell_angle_gamma 90
_cell_length_a 4.749
_cell_length_b 10.1985
_cell_length_c 5.9792
_cell_formula_units_Z 4
_cell_volume 289.589
_database_code_amcsd 0001118
_exptl_crystal_density_diffrn 3.227
_cod_original_formula_sum 'Mg2 Si O4'
_cod_database_code 9001096

loop_
_space_group_symop_operation_xyz
x,y,z
x,y,1/2-z
-x,-y,1/2+z
1/2+x,1/2-y,1/2+z
1/2-x,1/2+y,1/2-z
1/2-x,1/2+y,z
1/2+x,1/2-y,-z
-x,-y,-z

loop_
_atom_site_aniso_label
_atom_site_aniso_U_11
_atom_site_aniso_U_22
_atom_site_aniso_U_33
_atom_site_aniso_U_12
_atom_site_aniso_U_13
_atom_site_aniso_U_23
Mg1 0.01977 0.04110 0.02300 -0.00172 -0.00676 -0.01081
Mg2 0.06924 0.06270 0.06248 -0.00098 0.00000 0.00000
Si 0.03850 0.05480 0.04872 0.00098 0.00000 0.00000
O1 0.04536 0.07535 0.07064 -0.00196 0.00000 0.00000
O2 0.06056 0.05322 0.07317 0.00294 0.00000 0.00000
O3 0.05804 0.07798 0.06212 0.00712 0.00000 0.01637

loop_
_atom_site_label
_atom_site_fract_x
_atom_site_fract_y
_atom_site_fract_z
Mg1 0.00000 0.00000 0.00000
Mg2 0.99130 0.27730 0.25000
Si 0.42610 0.09400 0.25000
O1 0.76580 0.09190 0.25000
O2 0.22100 0.44700 0.25000
O3 0.27740 0.16300 0.03290

loop_
_cod_related_entry_id
_cod_related_entry_database
_cod_related_entry_code
1 AMCSD 0001118
